data_7041347
loop_
_publ_author_name
'Justyniak, Iwona'
'Prochowicz, Daniel'
'Tulewicz, Adam'
'Bury, Wojciech'
'Go\'s, Piotr'
'Lewi\'nski, Janusz'

_publ_section_title
;
 Structure investigations of group 13 organometallic carboxylates.
;
_journal_issue 3
_journal_name_full 'Dalton transactions (Cambridge, England : 2003)'
_journal_page_first 669
_journal_page_last 677
_journal_paper_doi 10.1039/c6dt03958h
_journal_volume 46
_journal_year 2017
_chemical_formula_sum 'C17 H22 B N O2'
_chemical_formula_weight 283.16
_space_group_crystal_system monoclinic
_space_group_IT_number 14
_space_group_name_Hall '-P 2ybc'
_space_group_name_H-M_alt 'P 1 21/c 1'
_symmetry_space_group_name_Hall '-P 2ybc'
_symmetry_space_group_name_H-M 'P 1 21/c 1'
_atom_sites_solution_hydrogens geom
_audit_creation_method SHELXL-2014/6
_audit_update_record
;
2016-04-28 deposited with the CCDC.
2016-12-06 downloaded from the CCDC.
;
_cell_angle_alpha 90
_cell_angle_beta 104.2280(10)
_cell_angle_gamma 90
_cell_formula_units_Z 8
_cell_length_a 13.2950(3)
_cell_length_b 14.3120(3)
_cell_length_c 17.2530(3)
_cell_measurement_reflns_used 3216
_cell_measurement_temperature 100(2)
_cell_measurement_theta_max 27.485
_cell_measurement_theta_min 0.998
_cell_volume 3182.17(11)
_computing_cell_refinement 'Denzo & Scalepak (Otwinowski, Minor, 1997)'
_computing_data_collection 'Collect (Nonius B.V. 1998)'
_computing_data_reduction 'Denzo & Scalepak (Otwinowski, Minor, 1997)'
_computing_structure_refinement 'SHELXL-2014/6 (Sheldrick, 2014)'
_computing_structure_solution 'SHELXS-97 (Sheldrick, 1990)'
_diffrn_ambient_temperature 100(2)
_diffrn_measured_fraction_theta_full 0.956
_diffrn_measured_fraction_theta_max 0.978
_diffrn_measurement_device_type 'Nonius Kappa-CCD'
_diffrn_measurement_method 'area detector \w scans'
_diffrn_radiation_type MoK\a
_diffrn_radiation_wavelength 0.71073
_diffrn_reflns_av_R_equivalents 0.0200
_diffrn_reflns_av_unetI/netI 0.0263
_diffrn_reflns_Laue_measured_fraction_full 0.956
_diffrn_reflns_Laue_measured_fraction_max 0.978
_diffrn_reflns_limit_h_max 15
_diffrn_reflns_limit_h_min -15
_diffrn_reflns_limit_k_max 17
_diffrn_reflns_limit_k_min -17
_diffrn_reflns_limit_l_max 20
_diffrn_reflns_limit_l_min -20
_diffrn_reflns_number 9352
_diffrn_reflns_point_group_measured_fraction_full 0.956
_diffrn_reflns_point_group_measured_fraction_max 0.978
_diffrn_reflns_theta_full 25.242
_diffrn_reflns_theta_max 25.027
_diffrn_reflns_theta_min 2.249
_exptl_absorpt_coefficient_mu 0.076
_exptl_absorpt_correction_T_max 0.985
_exptl_absorpt_correction_T_min 0.976
_exptl_absorpt_correction_type multi-scan
_exptl_absorpt_process_details 'Scalepak (Otwinowski, Minor, 1997)'
_exptl_crystal_colour Colorless
_exptl_crystal_density_diffrn 1.182
_exptl_crystal_description block
_exptl_crystal_F_000 1216
_exptl_crystal_size_max 0.32
_exptl_crystal_size_mid 0.28
_exptl_crystal_size_min 0.20
_refine_diff_density_max 0.612
_refine_diff_density_min -0.335
_refine_diff_density_rms 0.056
_refine_ls_extinction_method none
_refine_ls_goodness_of_fit_ref 1.108
_refine_ls_hydrogen_treatment constr
_refine_ls_matrix_type full
_refine_ls_number_parameters 385
_refine_ls_number_reflns 5498
_refine_ls_number_restraints 0
_refine_ls_restrained_S_all 1.108
_refine_ls_R_factor_all 0.0674
_refine_ls_R_factor_gt 0.0620
_refine_ls_shift/su_max 0.001
_refine_ls_shift/su_mean 0.000
_refine_ls_structure_factor_coef Fsqd
_refine_ls_weighting_details 'w=1/[\s^2^(Fo^2^)+(0.0848P)^2^+1.7754P] where P=(Fo^2^+2Fc^2^)/3'
_refine_ls_weighting_scheme calc
_refine_ls_wR_factor_gt 0.1606
_refine_ls_wR_factor_ref 0.1647
_reflns_Friedel_coverage 0.000
_reflns_number_gt 5015
_reflns_number_total 5498
_reflns_threshold_expression 'I > 2\s(I)'
_cod_data_source_file c6dt03958h2.cif
_cod_data_source_block comp4
_cod_depositor_comments 'Adding full bibliography for 7041345--7041349.cif.'
_cod_database_code 7041347
_shelx_space_group_comment
;
The symmetry employed for this shelxl refinement is uniquely defined
by the following loop, which should always be used as a source of
symmetry information in preference to the above space-group names.
They are only intended as comments.
;
_shelxl_version_number 2014/6

loop_
_space_group_symop_operation_xyz
'x, y, z'
'-x, y+1/2, -z+1/2'
'-x, -y, -z'
'x, -y-1/2, z-1/2'

loop_
_atom_site_label
_atom_site_type_symbol
_atom_site_fract_x
_atom_site_fract_y
_atom_site_fract_z
_atom_site_U_iso_or_equiv
_atom_site_adp_type
_atom_site_occupancy
_atom_site_site_symmetry_order
_atom_site_calc_flag
_atom_site_refinement_flags_posn
_atom_site_refinement_flags_adp
C1 C 0.60718(14) 0.79251(13) 0.25860(11) 0.0252(4) Uani 1 1 d . .
H1A H 0.5815 0.8479 0.2253 0.030 Uiso 1 1 calc R U
H1B H 0.6413 0.8152 0.3129 0.030 Uiso 1 1 calc R U
C2 C 0.68888(16) 0.74417(14) 0.22404(12) 0.0319(5) Uani 1 1 d . .
H2A H 0.7099 0.6854 0.2527 0.048 Uiso 1 1 calc R U
H2B H 0.7495 0.7850 0.2301 0.048 Uiso 1 1 calc R U
H2C H 0.6597 0.7310 0.1672 0.048 Uiso 1 1 calc R U
C3 C 0.41274(14) 0.78755(13) 0.28142(11) 0.0252(4) Uani 1 1 d . .
H3A H 0.4383 0.8248 0.3307 0.030 Uiso 1 1 calc R U
H3B H 0.3883 0.8320 0.2368 0.030 Uiso 1 1 calc R U
C4 C 0.32012(15) 0.72981(13) 0.29108(12) 0.0305(4) Uani 1 1 d . .
H4A H 0.2906 0.6959 0.2414 0.046 Uiso 1 1 calc R U
H4B H 0.2674 0.7714 0.3032 0.046 Uiso 1 1 calc R U
H4C H 0.3429 0.6851 0.3349 0.046 Uiso 1 1 calc R U
C5 C 0.43963(13) 0.69148(12) 0.12086(11) 0.0228(4) Uani 1 1 d . .
C6 C 0.40234(13) 0.61329(12) 0.06358(10) 0.0208(4) Uani 1 1 d . .
C7 C 0.39651(14) 0.52158(12) 0.08954(11) 0.0248(4) Uani 1 1 d . .
H7 H 0.4152 0.5073 0.1450 0.030 Uiso 1 1 calc R U
C8 C 0.36318(15) 0.45153(13) 0.03360(12) 0.0308(4) Uani 1 1 d . .
H8 H 0.3580 0.3892 0.0512 0.037 Uiso 1 1 calc R U
C9 C 0.33737(14) 0.47105(14) -0.04716(11) 0.0278(4) Uani 1 1 d . .
H9 H 0.3169 0.4221 -0.0849 0.033 Uiso 1 1 calc R U
C10 C 0.34133(15) 0.56203(15) -0.07297(11) 0.0307(5) Uani 1 1 d . .
H10 H 0.3220 0.5759 -0.1285 0.037 Uiso 1 1 calc R U
C11 C 0.37353(14) 0.63322(14) -0.01770(11) 0.0268(4) Uani 1 1 d . .
H11 H 0.3759 0.6958 -0.0356 0.032 Uiso 1 1 calc R U
C12 C 0.56491(14) 0.56292(13) 0.32645(11) 0.0259(4) Uani 1 1 d . .
H12 H 0.5527 0.5399 0.2733 0.031 Uiso 1 1 calc R U
C13 C 0.59924(15) 0.50161(13) 0.38913(11) 0.0267(4) Uani 1 1 d . .
H13 H 0.6097 0.4377 0.3784 0.032 Uiso 1 1 calc R U
C14 C 0.61869(13) 0.53238(13) 0.46771(11) 0.0246(4) Uani 1 1 d . .
C15 C 0.60037(14) 0.62660(14) 0.47907(11) 0.0266(4) Uani 1 1 d . .
H15 H 0.6117 0.6511 0.5317 0.032 Uiso 1 1 calc R U
C16 C 0.56582(14) 0.68426(13) 0.41414(10) 0.0252(4) Uani 1 1 d . .
H16 H 0.5539 0.7483 0.4234 0.030 Uiso 1 1 calc R U
C17 C 0.65734(15) 0.46716(14) 0.53664(11) 0.0297(4) Uani 1 1 d . .
H17A H 0.6278 0.4049 0.5227 0.045 Uiso 1 1 calc R U
H17B H 0.6363 0.4904 0.5837 0.045 Uiso 1 1 calc R U
H17C H 0.7332 0.4636 0.5485 0.045 Uiso 1 1 calc R U
C18 C 0.91125(14) 1.05150(12) 0.29186(11) 0.0247(4) Uani 1 1 d . .
H18A H 0.9428 1.0892 0.3398 0.030 Uiso 1 1 calc R U
H18B H 0.8872 1.0954 0.2467 0.030 Uiso 1 1 calc R U
C19 C 0.81695(16) 1.00061(14) 0.30682(13) 0.0343(5) Uani 1 1 d . .
H19A H 0.7848 0.9628 0.2599 0.051 Uiso 1 1 calc R U
H19B H 0.7666 1.0464 0.3165 0.051 Uiso 1 1 calc R U
H19C H 0.8388 0.9599 0.3536 0.051 Uiso 1 1 calc R U
C20 C 1.10253(14) 1.03964(13) 0.26211(10) 0.0240(4) Uani 1 1 d . .
H20A H 1.0809 1.0964 0.2294 0.029 Uiso 1 1 calc R U
H20B H 1.1425 1.0602 0.3156 0.029 Uiso 1 1 calc R U
C21 C 1.17427(14) 0.98191(13) 0.22334(11) 0.0274(4) Uani 1 1 d . .
H21A H 1.1907 0.9225 0.2519 0.041 Uiso 1 1 calc R U
H21B H 1.2385 1.0167 0.2261 0.041 Uiso 1 1 calc R U
H21C H 1.1394 0.9696 0.1673 0.041 Uiso 1 1 calc R U
C22 C 0.92879(13) 0.95019(12) 0.12874(10) 0.0227(4) Uani 1 1 d . .
C23 C 0.89651(13) 0.87374(13) 0.06865(10) 0.0218(4) Uani 1 1 d . .
C24 C 0.88069(14) 0.78175(13) 0.09057(10) 0.0236(4) Uani 1 1 d . .
H24 H 0.8902 0.7657 0.1453 0.028 Uiso 1 1 calc R U
C25 C 0.85104(14) 0.71439(13) 0.03171(11) 0.0270(4) Uani 1 1 d . .
H25 H 0.8394 0.6521 0.0464 0.032 Uiso 1 1 calc R U
C26 C 0.83824(15) 0.73671(14) -0.04804(11) 0.0279(4) Uani 1 1 d . .
H26 H 0.8183 0.6898 -0.0878 0.033 Uiso 1 1 calc R U
C27 C 0.85455(15) 0.82791(14) -0.06996(11) 0.0284(4) Uani 1 1 d . .
H27 H 0.8460 0.8434 -0.1247 0.034 Uiso 1 1 calc R U
C28 C 0.88327(14) 0.89622(13) -0.01176(11) 0.0248(4) Uani 1 1 d . .
H28 H 0.8939 0.9586 -0.0268 0.030 Uiso 1 1 calc R U
C29 C 1.04877(14) 0.81762(12) 0.33238(11) 0.0244(4) Uani 1 1 d . .
H29 H 1.0300 0.7944 0.2792 0.029 Uiso 1 1 calc R U
C30 C 1.08608(14) 0.75563(13) 0.39443(11) 0.0245(4) Uani 1 1 d . .
H30 H 1.0926 0.6912 0.3833 0.029 Uiso 1 1 calc R U
C31 C 1.11395(13) 0.78737(13) 0.47282(11) 0.0246(4) Uani 1 1 d . .
C32 C 1.10365(14) 0.88256(13) 0.48503(11) 0.0256(4) Uani 1 1 d . .
H32 H 1.1226 0.9076 0.5376 0.031 Uiso 1 1 calc R U
C33 C 1.06578(14) 0.94068(13) 0.42047(10) 0.0236(4) Uani 1 1 d . .
H33 H 1.0590 1.0055 0.4301 0.028 Uiso 1 1 calc R U
C34 C 1.15449(16) 0.72133(14) 0.54127(11) 0.0302(4) Uani 1 1 d . .
H34A H 1.1264 0.6587 0.5267 0.045 Uiso 1 1 calc R U
H34B H 1.1330 0.7431 0.5886 0.045 Uiso 1 1 calc R U
H34C H 1.2304 0.7192 0.5530 0.045 Uiso 1 1 calc R U
O1 O 0.47290(10) 0.66295(8) 0.19509(7) 0.0233(3) Uani 1 1 d . .
O2 O 0.43778(11) 0.77264(9) 0.09894(8) 0.0307(3) Uani 1 1 d . .
O3 O 0.95587(10) 0.91991(8) 0.20313(7) 0.0235(3) Uani 1 1 d . .
O4 O 0.92945(10) 1.03177(9) 0.10878(8) 0.0288(3) Uani 1 1 d . .
B1 B 0.50863(16) 0.72967(14) 0.26455(12) 0.0229(4) Uani 1 1 d . .
B2 B 0.99988(16) 0.98563(14) 0.27199(12) 0.0228(4) Uani 1 1 d . .
N1 N 0.54807(11) 0.65403(10) 0.33785(9) 0.0216(3) Uani 1 1 d . .
N2 N 1.03819(11) 0.90952(10) 0.34466(9) 0.0218(3) Uani 1 1 d . .

loop_
_atom_site_aniso_label
_atom_site_aniso_U_11
_atom_site_aniso_U_22
_atom_site_aniso_U_33
_atom_site_aniso_U_23
_atom_site_aniso_U_13
_atom_site_aniso_U_12
C1 0.0294(10) 0.0230(9) 0.0233(9) -0.0024(7) 0.0064(7) -0.0013(7)
C2 0.0303(10) 0.0339(11) 0.0332(10) -0.0026(8) 0.0107(8) 0.0001(8)
C3 0.0291(10) 0.0219(9) 0.0246(9) 0.0002(7) 0.0069(7) 0.0011(7)
C4 0.0268(10) 0.0265(10) 0.0388(11) 0.0015(8) 0.0092(8) 0.0015(8)
C5 0.0218(9) 0.0209(9) 0.0258(9) -0.0011(7) 0.0062(7) -0.0014(7)
C6 0.0183(8) 0.0228(9) 0.0211(9) -0.0018(7) 0.0043(7) 0.0005(7)
C7 0.0287(10) 0.0229(9) 0.0211(9) -0.0008(7) 0.0025(7) 0.0006(7)
C8 0.0333(10) 0.0213(9) 0.0332(10) -0.0017(8) -0.0007(8) 0.0013(8)
C9 0.0234(9) 0.0322(10) 0.0268(10) -0.0093(8) 0.0044(8) -0.0008(8)
C10 0.0307(10) 0.0413(12) 0.0200(9) -0.0024(8) 0.0059(8) -0.0085(9)
C11 0.0284(10) 0.0277(10) 0.0247(9) 0.0039(8) 0.0071(8) -0.0034(8)
C12 0.0312(10) 0.0237(9) 0.0220(9) -0.0026(7) 0.0051(8) 0.0022(8)
C13 0.0302(10) 0.0227(9) 0.0257(9) 0.0003(7) 0.0040(8) 0.0040(8)
C14 0.0193(9) 0.0295(10) 0.0237(9) 0.0033(7) 0.0031(7) -0.0029(7)
C15 0.0272(9) 0.0302(10) 0.0213(9) -0.0006(7) 0.0038(7) -0.0033(8)
C16 0.0292(10) 0.0225(9) 0.0232(9) -0.0061(7) 0.0051(7) -0.0024(7)
C17 0.0292(10) 0.0339(11) 0.0238(9) 0.0077(8) 0.0022(8) -0.0016(8)
C18 0.0287(10) 0.0211(9) 0.0246(9) 0.0010(7) 0.0073(7) 0.0009(7)
C19 0.0298(10) 0.0294(10) 0.0463(12) 0.0050(9) 0.0144(9) 0.0023(8)
C20 0.0275(9) 0.0223(9) 0.0209(8) 0.0002(7) 0.0036(7) -0.0010(7)
C21 0.0254(9) 0.0307(10) 0.0266(9) 0.0027(8) 0.0074(8) 0.0012(8)
C22 0.0213(9) 0.0230(10) 0.0231(9) 0.0020(7) 0.0042(7) 0.0003(7)
C23 0.0193(8) 0.0236(9) 0.0219(9) 0.0004(7) 0.0041(7) 0.0006(7)
C24 0.0241(9) 0.0257(9) 0.0206(9) 0.0000(7) 0.0045(7) -0.0002(7)
C25 0.0275(10) 0.0210(9) 0.0311(10) -0.0010(7) 0.0045(8) 0.0004(7)
C26 0.0268(10) 0.0307(10) 0.0246(9) -0.0096(8) 0.0034(8) 0.0012(8)
C27 0.0313(10) 0.0350(11) 0.0185(9) -0.0007(8) 0.0053(7) 0.0035(8)
C28 0.0243(9) 0.0261(10) 0.0243(9) 0.0024(7) 0.0063(7) 0.0005(7)
C29 0.0287(9) 0.0211(9) 0.0226(9) -0.0013(7) 0.0047(7) 0.0003(7)
C30 0.0295(10) 0.0185(9) 0.0258(9) 0.0015(7) 0.0072(8) 0.0009(7)
C31 0.0204(9) 0.0286(10) 0.0252(9) 0.0051(8) 0.0067(7) -0.0008(7)
C32 0.0263(9) 0.0301(10) 0.0207(9) -0.0026(7) 0.0063(7) -0.0021(8)
C33 0.0278(9) 0.0197(9) 0.0233(9) -0.0028(7) 0.0061(7) -0.0019(7)
C34 0.0307(10) 0.0335(11) 0.0254(10) 0.0087(8) 0.0049(8) 0.0008(8)
O1 0.0302(7) 0.0185(6) 0.0197(6) -0.0003(5) 0.0032(5) 0.0005(5)
O2 0.0412(8) 0.0209(7) 0.0264(7) 0.0026(5) 0.0016(6) -0.0013(6)
O3 0.0294(7) 0.0200(6) 0.0195(6) 0.0009(5) 0.0026(5) -0.0004(5)
O4 0.0364(8) 0.0199(7) 0.0266(7) 0.0030(5) 0.0013(6) -0.0014(5)
B1 0.0277(11) 0.0174(10) 0.0226(10) -0.0024(8) 0.0043(8) -0.0001(8)
B2 0.0287(11) 0.0181(10) 0.0201(10) 0.0020(8) 0.0030(8) 0.0007(8)
N1 0.0216(7) 0.0201(8) 0.0228(8) -0.0024(6) 0.0050(6) -0.0003(6)
N2 0.0228(8) 0.0189(7) 0.0241(8) 0.0015(6) 0.0065(6) -0.0006(6)

loop_
_atom_type_symbol
_atom_type_description
_atom_type_scat_dispersion_real
_atom_type_scat_dispersion_imag
_atom_type_scat_source
C C 0.0033 0.0016 'International Tables Vol C Tables 4.2.6.8 and 6.1.1.4'
H H 0.0000 0.0000 'International Tables Vol C Tables 4.2.6.8 and 6.1.1.4'
O O 0.0106 0.0060 'International Tables Vol C Tables 4.2.6.8 and 6.1.1.4'
B B 0.0013 0.0007 'International Tables Vol C Tables 4.2.6.8 and 6.1.1.4'
N N 0.0061 0.0033 'International Tables Vol C Tables 4.2.6.8 and 6.1.1.4'

loop_
_geom_angle_atom_site_label_1
_geom_angle_atom_site_label_2
_geom_angle_atom_site_label_3
_geom_angle
C2 C1 B1 116.04(15)
C2 C1 H1A 108.3
B1 C1 H1A 108.3
C2 C1 H1B 108.3
B1 C1 H1B 108.3
H1A C1 H1B 107.4
C1 C2 H2A 109.5
C1 C2 H2B 109.5
H2A C2 H2B 109.5
C1 C2 H2C 109.5
H2A C2 H2C 109.5
H2B C2 H2C 109.5
C4 C3 B1 116.00(15)
C4 C3 H3A 108.3
B1 C3 H3A 108.3
C4 C3 H3B 108.3
B1 C3 H3B 108.3
H3A C3 H3B 107.4
C3 C4 H4A 109.5
C3 C4 H4B 109.5
H4A C4 H4B 109.5
C3 C4 H4C 109.5
H4A C4 H4C 109.5
H4B C4 H4C 109.5
O2 C5 O1 125.08(16)
O2 C5 C6 121.99(16)
O1 C5 C6 112.93(15)
C11 C6 C7 119.60(16)
C11 C6 C5 118.55(16)
C7 C6 C5 121.85(16)
C8 C7 C6 119.36(17)
C8 C7 H7 120.3
C6 C7 H7 120.3
C9 C8 C7 120.95(18)
C9 C8 H8 119.5
C7 C8 H8 119.5
C8 C9 C10 119.80(18)
C8 C9 H9 120.1
C10 C9 H9 120.1
C9 C10 C11 119.99(17)
C9 C10 H10 120.0
C11 C10 H10 120.0
C10 C11 C6 120.27(18)
C10 C11 H11 119.9
C6 C11 H11 119.9
N1 C12 C13 122.45(17)
N1 C12 H12 118.8
C13 C12 H12 118.8
C12 C13 C14 120.66(17)
C12 C13 H13 119.7
C14 C13 H13 119.7
C13 C14 C15 116.59(17)
C13 C14 C17 121.49(17)
C15 C14 C17 121.92(17)
C16 C15 C14 120.07(17)
C16 C15 H15 120.0
C14 C15 H15 120.0
N1 C16 C15 123.01(17)
N1 C16 H16 118.5
C15 C16 H16 118.5
C14 C17 H17A 109.5
C14 C17 H17B 109.5
H17A C17 H17B 109.5
C14 C17 H17C 109.5
H17A C17 H17C 109.5
H17B C17 H17C 109.5
C19 C18 B2 115.54(15)
C19 C18 H18A 108.4
B2 C18 H18A 108.4
C19 C18 H18B 108.4
B2 C18 H18B 108.4
H18A C18 H18B 107.5
C18 C19 H19A 109.5
C18 C19 H19B 109.5
H19A C19 H19B 109.5
C18 C19 H19C 109.5
H19A C19 H19C 109.5
H19B C19 H19C 109.5
C21 C20 B2 114.87(15)
C21 C20 H20A 108.5
B2 C20 H20A 108.5
C21 C20 H20B 108.5
B2 C20 H20B 108.5
H20A C20 H20B 107.5
C20 C21 H21A 109.5
C20 C21 H21B 109.5
H21A C21 H21B 109.5
C20 C21 H21C 109.5
H21A C21 H21C 109.5
H21B C21 H21C 109.5
O4 C22 O3 124.84(16)
O4 C22 C23 121.73(16)
O3 C22 C23 113.42(15)
C28 C23 C24 119.72(16)
C28 C23 C22 117.78(16)
C24 C23 C22 122.50(15)
C25 C24 C23 119.41(16)
C25 C24 H24 120.3
C23 C24 H24 120.3
C26 C25 C24 120.82(18)
C26 C25 H25 119.6
C24 C25 H25 119.6
C25 C26 C27 119.90(17)
C25 C26 H26 120.0
C27 C26 H26 120.0
C28 C27 C26 119.90(17)
C28 C27 H27 120.0
C26 C27 H27 120.0
C27 C28 C23 120.24(17)
C27 C28 H28 119.9
C23 C28 H28 119.9
N2 C29 C30 122.41(17)
N2 C29 H29 118.8
C30 C29 H29 118.8
C29 C30 C31 120.18(17)
C29 C30 H30 119.9
C31 C30 H30 119.9
C30 C31 C32 117.11(17)
C30 C31 C34 121.15(17)
C32 C31 C34 121.73(17)
C33 C32 C31 119.83(17)
C33 C32 H32 120.1
C31 C32 H32 120.1
N2 C33 C32 122.86(17)
N2 C33 H33 118.6
C32 C33 H33 118.6
C31 C34 H34A 109.5
C31 C34 H34B 109.5
H34A C34 H34B 109.5
C31 C34 H34C 109.5
H34A C34 H34C 109.5
H34B C34 H34C 109.5
C5 O1 B1 122.73(14)
C5 O2 B1 60.44(11)
C22 O3 B2 121.31(14)
O1 B1 C3 111.11(15)
O1 B1 C1 113.76(15)
C3 B1 C1 114.67(15)
O1 B1 N1 99.89(13)
C3 B1 N1 108.45(14)
C1 B1 N1 107.73(14)
O1 B1 O2 51.69(8)
C3 B1 O2 89.36(11)
C1 B1 O2 83.64(11)
N1 B1 O2 151.13(12)
O3 B2 C18 111.63(15)
O3 B2 C20 112.84(15)
C18 B2 C20 115.09(15)
O3 B2 N2 100.04(13)
C18 B2 N2 109.34(14)
C20 B2 N2 106.64(14)
C12 N1 C16 117.22(16)
C12 N1 B1 123.85(14)
C16 N1 B1 118.92(14)
C33 N2 C29 117.61(15)
C33 N2 B2 118.77(14)
C29 N2 B2 123.53(14)

loop_
_geom_bond_atom_site_label_1
_geom_bond_atom_site_label_2
_geom_bond_distance
C1 C2 1.527(3)
C1 B1 1.613(3)
C1 H1A 0.9900
C1 H1B 0.9900
C2 H2A 0.9800
C2 H2B 0.9800
C2 H2C 0.9800
C3 C4 1.526(3)
C3 B1 1.606(3)
C3 H3A 0.9900
C3 H3B 0.9900
C4 H4A 0.9800
C4 H4B 0.9800
C4 H4C 0.9800
C5 O2 1.220(2)
C5 O1 1.313(2)
C5 C6 1.495(2)
C6 C11 1.389(2)
C6 C7 1.395(2)
C7 C8 1.387(3)
C7 H7 0.9500
C8 C9 1.379(3)
C8 H8 0.9500
C9 C10 1.381(3)
C9 H9 0.9500
C10 C11 1.389(3)
C10 H10 0.9500
C11 H11 0.9500
C12 N1 1.346(2)
C12 C13 1.380(3)
C12 H12 0.9500
C13 C14 1.388(3)
C13 H13 0.9500
C14 C15 1.393(3)
C14 C17 1.500(2)
C15 C16 1.376(3)
C15 H15 0.9500
C16 N1 1.350(2)
C16 H16 0.9500
C17 H17A 0.9800
C17 H17B 0.9800
C17 H17C 0.9800
C18 C19 1.526(3)
C18 B2 1.610(3)
C18 H18A 0.9900
C18 H18B 0.9900
C19 H19A 0.9800
C19 H19B 0.9800
C19 H19C 0.9800
C20 C21 1.534(3)
C20 B2 1.614(3)
C20 H20A 0.9900
C20 H20B 0.9900
C21 H21A 0.9800
C21 H21B 0.9800
C21 H21C 0.9800
C22 O4 1.218(2)
C22 O3 1.318(2)
C22 C23 1.496(2)
C23 C28 1.393(2)
C23 C24 1.400(3)
C24 C25 1.385(3)
C24 H24 0.9500
C25 C26 1.382(3)
C25 H25 0.9500
C26 C27 1.391(3)
C26 H26 0.9500
C27 C28 1.386(3)
C27 H27 0.9500
C28 H28 0.9500
C29 N2 1.345(2)
C29 C30 1.385(3)
C29 H29 0.9500
C30 C31 1.388(3)
C30 H30 0.9500
C31 C32 1.390(3)
C31 C34 1.505(2)
C32 C33 1.382(3)
C32 H32 0.9500
C33 N2 1.345(2)
C33 H33 0.9500
C34 H34A 0.9800
C34 H34B 0.9800
C34 H34C 0.9800
O1 B1 1.514(2)
O2 B1 2.847(2)
O3 B2 1.515(2)
B1 N1 1.649(2)
B2 N2 1.644(2)

loop_
_geom_hbond_atom_site_label_D
_geom_hbond_atom_site_label_H
_geom_hbond_atom_site_label_A
_geom_hbond_distance_DH
_geom_hbond_distance_HA
_geom_hbond_distance_DA
_geom_hbond_angle_DHA
_geom_hbond_site_symmetry_A
C12 H12 O1 0.95 2.31 2.706(2) 104.2 .
C29 H29 O3 0.95 2.30 2.700(2) 104.6 .
C1 H1A O2 0.99 2.74 3.113(2) 102.7 .
C3 H3B O2 0.99 2.75 3.253(2) 111.8 .
C18 H18B O4 0.99 2.73 3.239(2) 112.2 .
C20 H20A O4 0.99 2.68 3.052(2) 102.5 .
C13 H13 O2 0.95 2.50 3.328(2) 145.5 2_645
C17 H17C O4 0.98 2.56 3.525(2) 167.7 4_576
C30 H30 O4 0.95 2.31 3.210(2) 158.1 2_745
C34 H34C O2 0.98 2.68 3.653(2) 173.4 4_676

loop_
_geom_torsion_atom_site_label_1
_geom_torsion_atom_site_label_2
_geom_torsion_atom_site_label_3
_geom_torsion_atom_site_label_4
_geom_torsion
O2 C5 C6 C11 5.8(3)
O1 C5 C6 C11 -174.50(15)
O2 C5 C6 C7 -174.60(17)
O1 C5 C6 C7 5.1(2)
C11 C6 C7 C8 0.8(3)
C5 C6 C7 C8 -178.79(16)
C6 C7 C8 C9 1.0(3)
C7 C8 C9 C10 -2.2(3)
C8 C9 C10 C11 1.5(3)
C9 C10 C11 C6 0.3(3)
C7 C6 C11 C10 -1.5(3)
C5 C6 C11 C10 178.13(16)
N1 C12 C13 C14 -0.4(3)
C12 C13 C14 C15 0.9(3)
C12 C13 C14 C17 -179.19(17)
C13 C14 C15 C16 -0.7(3)
C17 C14 C15 C16 179.39(17)
C14 C15 C16 N1 0.0(3)
O4 C22 C23 C28 10.3(3)
O3 C22 C23 C28 -169.45(15)
O4 C22 C23 C24 -170.45(17)
O3 C22 C23 C24 9.8(2)
C28 C23 C24 C25 -0.6(3)
C22 C23 C24 C25 -179.85(16)
C23 C24 C25 C26 0.8(3)
C24 C25 C26 C27 -0.4(3)
C25 C26 C27 C28 -0.2(3)
C26 C27 C28 C23 0.4(3)
C24 C23 C28 C27 0.0(3)
C22 C23 C28 C27 179.27(16)
N2 C29 C30 C31 0.2(3)
C29 C30 C31 C32 -0.7(3)
C29 C30 C31 C34 179.88(17)
C30 C31 C32 C33 0.8(3)
C34 C31 C32 C33 -179.80(17)
C31 C32 C33 N2 -0.3(3)
O2 C5 O1 B1 3.3(3)
C6 C5 O1 B1 -176.33(15)
O1 C5 O2 B1 -1.71(14)
C6 C5 O2 B1 177.9(2)
O4 C22 O3 B2 -5.2(3)
C23 C22 O3 B2 174.58(14)
C5 O1 B1 C3 69.8(2)
C5 O1 B1 C1 -61.4(2)
C5 O1 B1 N1 -175.85(14)
C5 O1 B1 O2 -1.49(12)
C4 C3 B1 O1 51.9(2)
C4 C3 B1 C1 -177.38(16)
C4 C3 B1 N1 -56.9(2)
C4 C3 B1 O2 99.91(15)
C2 C1 B1 O1 -37.0(2)
C2 C1 B1 C3 -166.45(16)
C2 C1 B1 N1 72.72(19)
C2 C1 B1 O2 -80.09(15)
C22 O3 B2 C18 74.2(2)
C22 O3 B2 C20 -57.2(2)
C22 O3 B2 N2 -170.17(14)
C19 C18 B2 O3 53.6(2)
C19 C18 B2 C20 -176.09(16)
C19 C18 B2 N2 -56.1(2)
C21 C20 B2 O3 -35.8(2)
C21 C20 B2 C18 -165.55(15)
C21 C20 B2 N2 73.01(18)
C13 C12 N1 C16 -0.2(3)
C13 C12 N1 B1 179.13(16)
C15 C16 N1 C12 0.4(3)
C15 C16 N1 B1 -178.96(16)
O1 B1 N1 C12 14.8(2)
C3 B1 N1 C12 131.12(17)
C1 B1 N1 C12 -104.22(19)
O2 B1 N1 C12 5.6(4)
O1 B1 N1 C16 -165.86(15)
C3 B1 N1 C16 -49.5(2)
C1 B1 N1 C16 75.12(19)
O2 B1 N1 C16 -175.1(2)
C32 C33 N2 C29 -0.2(3)
C32 C33 N2 B2 -176.82(16)
C30 C29 N2 C33 0.3(3)
C30 C29 N2 B2 176.73(16)
O3 B2 N2 C33 -168.20(14)
C18 B2 N2 C33 -50.9(2)
C20 B2 N2 C33 74.13(19)
O3 B2 N2 C29 15.4(2)
C18 B2 N2 C29 132.70(17)
C20 B2 N2 C29 -102.28(18)
